data_2203705
loop_
_publ_author_name
'M. M. Govind'
'S. Selvanayagam'
'D. Velmurugan'
'K. Ravikumar'
'A. R. Sureshbabu'
'R. Raghunathan'

_publ_section_title
;4'-(4-Methoxybenzoyl)-1'-methyl
 acenaphthene-1-spiro-2'-pyrrolidine-3'-spiro-3''-1<i>H</i>-indole-2,2''(1<i>H</i>,3''<i>H</i>)-dione
 hemihydrate
;
_journal_issue 6
_journal_name_full 'Acta Crystallographica Section E'
_journal_page_first o1003
_journal_page_last o1005
_journal_paper_doi 10.1107/S1600536804010736
_journal_volume 60
_journal_year 2004
_chemical_formula_iupac 'C31 H24 N2 O4,  0.5H2 O'
_chemical_formula_moiety 'C31 H24 N2 O4,  0.5H2 O'
_chemical_formula_sum 'C31 H25 N2 O4.5'
_chemical_formula_weight 497.53
_chemical_name_systematic
;
4'-(4-Methoxybenzoyl)-1'-methyl-acenaphthene-1-spiro-2'-pyrrolidine-
3'-spiro-3''-1H-indole-2,2''(1H,3''H)-dione hemihydrate
;
_space_group_IT_number 15
_symmetry_cell_setting monoclinic
_symmetry_space_group_name_Hall '-C 2yc'
_symmetry_space_group_name_H-M 'C 1 2/c 1'
_atom_sites_solution_hydrogens geom
_atom_sites_solution_primary direct
_atom_sites_solution_secondary difmap
_audit_creation_method SHELXL-97
_cell_angle_alpha 90.00
_cell_angle_beta 111.933(2)
_cell_angle_gamma 90.00
_cell_formula_units_Z 8
_cell_length_a 25.647(2)
_cell_length_b 10.0538(9)
_cell_length_c 21.0859(18)
_cell_measurement_reflns_used 1300
_cell_measurement_temperature 293(2)
_cell_measurement_theta_max 20.68
_cell_measurement_theta_min 2.174
_cell_volume 5043.5(7)
_computing_cell_refinement 'SAINT (Bruker, 2001)'
_computing_data_collection 'SMART (Bruker, 2001)'
_computing_data_reduction SAINT
_computing_molecular_graphics
;
ZORTEP (Zsolnai, 1997) and PLATON (Spek, 2003)
;
_computing_publication_material 'SHELXL97 and PARST (Nardelli, 1995)'
_computing_structure_refinement 'SHELXL97 (Sheldrick, 1997)'
_computing_structure_solution 'SHELXS97 (Sheldrick, 1997)'
_diffrn_ambient_temperature 293(2)
_diffrn_measured_fraction_theta_full 0.999
_diffrn_measured_fraction_theta_max 0.952
_diffrn_measurement_device 'Bruker SMART APEX area-detector'
_diffrn_measurement_device_type 'CCD Area Detector'
_diffrn_measurement_method '\w scans'
_diffrn_radiation_monochromator graphite
_diffrn_radiation_source 'fine-focus sealed tube'
_diffrn_radiation_type MoK\a
_diffrn_radiation_wavelength 0.71073
_diffrn_reflns_av_R_equivalents 0.0450
_diffrn_reflns_av_sigmaI/netI 0.0698
_diffrn_reflns_limit_h_max 26
_diffrn_reflns_limit_h_min -32
_diffrn_reflns_limit_k_max 12
_diffrn_reflns_limit_k_min -13
_diffrn_reflns_limit_l_max 27
_diffrn_reflns_limit_l_min -26
_diffrn_reflns_number 15002
_diffrn_reflns_theta_full 25.00
_diffrn_reflns_theta_max 28.00
_diffrn_reflns_theta_min 1.71
_diffrn_standards_decay_% 0
_diffrn_standards_number 0
_exptl_absorpt_coefficient_mu 0.088
_exptl_absorpt_correction_type none
_exptl_crystal_colour Colorless
_exptl_crystal_density_diffrn 1.310
_exptl_crystal_density_method 'not measured'
_exptl_crystal_description Block
_exptl_crystal_F_000 2088
_exptl_crystal_size_max 0.21
_exptl_crystal_size_mid 0.20
_exptl_crystal_size_min 0.20
_refine_diff_density_max 0.241
_refine_diff_density_min -0.397
_refine_ls_extinction_method none
_refine_ls_goodness_of_fit_ref 1.038
_refine_ls_hydrogen_treatment mixed
_refine_ls_matrix_type full
_refine_ls_number_parameters 345
_refine_ls_number_reflns 5795
_refine_ls_number_restraints 2
_refine_ls_restrained_S_all 1.039
_refine_ls_R_factor_all 0.1468
_refine_ls_R_factor_gt 0.0835
_refine_ls_shift/su_max 0.000
_refine_ls_shift/su_mean 0.000
_refine_ls_structure_factor_coef Fsqd
_refine_ls_weighting_details 'calc w = 1/[\s^2^(Fo^2^)+(0.0971P)^2^+2.3543P] where P = (Fo^2^+2Fc^2^)/3'
_refine_ls_weighting_scheme calc
_refine_ls_wR_factor_gt 0.1888
_refine_ls_wR_factor_ref 0.2189
_reflns_number_gt 3290
_reflns_number_total 5795
_reflns_threshold_expression I>2\s(I)
_cod_data_source_file bt6440.cif
_cod_data_source_block I
_cod_depositor_comments
;
The following automatic conversions were performed:
'_symmetry_cell_setting' value 'Monoclinic' changed to 'monoclinic'
according to '/home/saulius/struct/CIF-dictionaries/cif_core.dic'
dictionary named 'cif_core.dic' version 2.4.1 from 2010-06-29.

Automatic conversion script
Id: cif_fix_enum 1527 2010-12-29 10:47:43Z saulius 

The following automatic conversions were performed:

'_symmetry_cell_setting' value 'Monoclinic' changed to 'monoclinic'
according to /home/saulius/struct/CIF-dictionaries/cif_core.dic
dictionary named 'cif_core.dic' version 2.4.1 from 2010-06-29.

Automatic conversion script
Id: cif_fix_values 1715 2011-07-08 13:25:40Z adriana 
;
_cod_original_sg_symbol_H-M 'C 2/c'
_cod_database_code 2203705
_cod_database_fobs_code 2203705

loop_
_symmetry_equiv_pos_as_xyz
'x, y, z'
'-x, y, -z+1/2'
'x+1/2, y+1/2, z'
'-x+1/2, y+1/2, -z+1/2'
'-x, -y, -z'
'x, -y, z-1/2'
'-x+1/2, -y+1/2, -z'
'x+1/2, -y+1/2, z-1/2'

loop_
_atom_site_label
_atom_site_fract_x
_atom_site_fract_y
_atom_site_fract_z
_atom_site_U_iso_or_equiv
_atom_site_adp_type
_atom_site_calc_flag
_atom_site_refinement_flags
_atom_site_occupancy
_atom_site_type_symbol
N1 0.20546(11) 0.6868(2) 0.31750(12) 0.0481(6) Uani d . 1 N
C2 0.19908(12) 0.5530(3) 0.34153(14) 0.0405(7) Uani d . 1 C
C3 0.16911(11) 0.4748(3) 0.27255(13) 0.0380(7) Uani d . 1 C
C4 0.13731(13) 0.5872(3) 0.22016(16) 0.0507(8) Uani d . 1 C
H4 0.1552 0.5918 0.1864 0.061 Uiso calc R 1 H
C5 0.15224(15) 0.7162(3) 0.26104(17) 0.0586(9) Uani d . 1 C
H5A 0.1568 0.7885 0.2331 0.070 Uiso calc R 1 H
H5B 0.1233 0.7401 0.2782 0.070 Uiso calc R 1 H
C6 0.16272(14) 0.5515(3) 0.38729(16) 0.0487(8) Uani d . 1 C
C7 0.19589(15) 0.4869(3) 0.45229(15) 0.0501(8) Uani d . 1 C
C8 0.18413(18) 0.4570(4) 0.50962(18) 0.0692(11) Uani d . 1 C
H8 0.1490 0.4747 0.5111 0.083 Uiso calc R 1 H
C9 0.2271(2) 0.3988(4) 0.56548(19) 0.0818(14) Uani d . 1 C
H9 0.2196 0.3756 0.6039 0.098 Uiso calc R 1 H
C10 0.2789(2) 0.3752(4) 0.56536(18) 0.0799(13) Uani d . 1 C
H10 0.3061 0.3377 0.6038 0.096 Uiso calc R 1 H
C11 0.29264(17) 0.4062(3) 0.50828(16) 0.0602(10) Uani d . 1 C
C12 0.34453(18) 0.3916(4) 0.5021(2) 0.0769(12) Uani d . 1 C
H12 0.3748 0.3566 0.5382 0.092 Uiso calc R 1 H
C13 0.35103(15) 0.4286(4) 0.4433(2) 0.0722(11) Uani d . 1 C
H13 0.3860 0.4181 0.4403 0.087 Uiso calc R 1 H
C14 0.30656(13) 0.4824(3) 0.38690(18) 0.0583(9) Uani d . 1 C
H14 0.3125 0.5081 0.3477 0.070 Uiso calc R 1 H
C15 0.25491(13) 0.4964(3) 0.39051(14) 0.0439(7) Uani d . 1 C
C16 0.24873(14) 0.4592(3) 0.45187(15) 0.0481(8) Uani d . 1 C
C17 0.21367(12) 0.4140(3) 0.24859(14) 0.0381(6) Uani d . 1 C
N18 0.20791(10) 0.2805(2) 0.24663(12) 0.0408(6) Uani d . 1 N
H18 0.2299 0.2264 0.2370 0.049 Uiso calc R 1 H
C19 0.16145(11) 0.2407(3) 0.26223(13) 0.0396(7) Uani d . 1 C
C20 0.14091(13) 0.1149(3) 0.26188(16) 0.0505(8) Uani d . 1 C
H20 0.1577 0.0417 0.2503 0.061 Uiso calc R 1 H
C21 0.09421(14) 0.1002(4) 0.27935(18) 0.0600(9) Uani d . 1 C
H21 0.0794 0.0159 0.2796 0.072 Uiso calc R 1 H
C22 0.06937(14) 0.2092(4) 0.29636(17) 0.0603(9) Uani d . 1 C
H22 0.0388 0.1972 0.3094 0.072 Uiso calc R 1 H
C23 0.08950(12) 0.3358(3) 0.29424(16) 0.0512(8) Uani d . 1 C
H23 0.0715 0.4092 0.3036 0.061 Uiso calc R 1 H
C24 0.13639(11) 0.3526(3) 0.27808(13) 0.0386(7) Uani d . 1 C
C25 0.07596(15) 0.5630(4) 0.18071(17) 0.0623(10) Uani d . 1 C
C26 0.05725(14) 0.4628(3) 0.12536(16) 0.0554(9) Uani d . 1 C
C27 0.09256(15) 0.3970(4) 0.10118(17) 0.0606(9) Uani d . 1 C
H27 0.1310 0.4133 0.1212 0.073 Uiso calc R 1 H
C28 0.07296(16) 0.3063(4) 0.04756(19) 0.0679(10) Uani d . 1 C
H28 0.0980 0.2623 0.0324 0.081 Uiso calc R 1 H
C29 0.01600(17) 0.2825(4) 0.0172(2) 0.0710(10) Uani d . 1 C
C30 -0.01998(18) 0.3488(4) 0.0409(2) 0.0793(12) Uani d . 1 C
H30 -0.0584 0.3330 0.0207 0.095 Uiso calc R 1 H
C31 -0.00027(15) 0.4375(4) 0.0938(2) 0.0699(11) Uani d . 1 C
H31 -0.0254 0.4814 0.1089 0.084 Uiso calc R 1 H
C32 0.22156(18) 0.7884(3) 0.37160(19) 0.0694(11) Uani d . 1 C
H32A 0.1913 0.8013 0.3874 0.104 Uiso calc R 1 H
H32B 0.2294 0.8706 0.3538 0.104 Uiso calc R 1 H
H32C 0.2545 0.7595 0.4090 0.104 Uiso calc R 1 H
O33 -0.00877(13) 0.1998(3) -0.03640(16) 0.1022(10) Uani d . 1 O
O34 0.11676(11) 0.6028(2) 0.37120(13) 0.0700(7) Uani d . 1 O
O35 0.24728(9) 0.4777(2) 0.23240(10) 0.0505(6) Uani d . 1 O
O36 0.04163(12) 0.6258(4) 0.19511(16) 0.1074(12) Uani d . 1 O
O37 0.0000 0.8415(5) 0.2500 0.140(2) Uani d SD 1 O
H37 0.019(2) 0.7908(18) 0.233(3) 0.168 Uiso d D 1 H
C38 0.0251(2) 0.1418(6) -0.0689(3) 0.124(2) Uani d . 1 C
H38A 0.0446 0.2106 -0.0827 0.186 Uiso calc R 1 H
H38B 0.0017 0.0929 -0.1084 0.186 Uiso calc R 1 H
H38C 0.0519 0.0827 -0.0377 0.186 Uiso calc R 1 H

loop_
_atom_site_aniso_label
_atom_site_aniso_U_11
_atom_site_aniso_U_22
_atom_site_aniso_U_33
_atom_site_aniso_U_12
_atom_site_aniso_U_13
_atom_site_aniso_U_23
N1 0.0725(18) 0.0298(13) 0.0447(14) 0.0024(12) 0.0249(13) -0.0010(11)
C2 0.0519(17) 0.0340(16) 0.0381(15) 0.0014(13) 0.0198(13) 0.0004(12)
C3 0.0420(16) 0.0359(15) 0.0337(14) 0.0042(12) 0.0113(12) 0.0022(12)
C4 0.061(2) 0.0435(18) 0.0484(18) 0.0140(15) 0.0213(16) 0.0096(14)
C5 0.082(2) 0.0392(18) 0.058(2) 0.0150(16) 0.0306(19) 0.0091(15)
C6 0.060(2) 0.0400(17) 0.0522(19) -0.0028(15) 0.0280(16) -0.0084(14)
C7 0.079(2) 0.0373(17) 0.0410(17) -0.0123(15) 0.0297(16) -0.0077(13)
C8 0.109(3) 0.057(2) 0.054(2) -0.024(2) 0.045(2) -0.0150(18)
C9 0.148(4) 0.065(3) 0.041(2) -0.035(3) 0.044(3) -0.0089(18)
C10 0.128(4) 0.057(2) 0.038(2) -0.024(2) 0.012(2) -0.0010(16)
C11 0.080(3) 0.0431(19) 0.0400(18) -0.0143(18) 0.0027(17) -0.0036(14)
C12 0.073(3) 0.064(2) 0.061(3) -0.002(2) -0.014(2) -0.0020(19)
C13 0.053(2) 0.079(3) 0.069(3) -0.0020(19) 0.0041(19) -0.009(2)
C14 0.050(2) 0.065(2) 0.055(2) -0.0023(17) 0.0156(16) 0.0016(17)
C15 0.0543(19) 0.0343(16) 0.0397(16) -0.0065(13) 0.0139(14) -0.0028(12)
C16 0.068(2) 0.0337(16) 0.0399(17) -0.0122(15) 0.0170(15) -0.0064(13)
C17 0.0453(16) 0.0371(16) 0.0328(14) 0.0003(13) 0.0155(13) -0.0004(12)
N18 0.0447(14) 0.0347(14) 0.0458(14) 0.0039(11) 0.0200(11) -0.0029(11)
C19 0.0414(16) 0.0385(16) 0.0342(15) -0.0013(13) 0.0088(13) 0.0018(12)
C20 0.0549(19) 0.0427(18) 0.0497(18) -0.0040(15) 0.0149(15) -0.0031(14)
C21 0.057(2) 0.058(2) 0.059(2) -0.0210(18) 0.0154(17) -0.0033(17)
C22 0.0390(18) 0.085(3) 0.055(2) -0.0136(18) 0.0152(15) 0.0020(18)
C23 0.0401(17) 0.062(2) 0.0496(18) 0.0001(15) 0.0151(14) -0.0028(15)
C24 0.0372(15) 0.0440(17) 0.0324(14) 0.0002(13) 0.0104(12) 0.0038(12)
C25 0.063(2) 0.073(2) 0.051(2) 0.0314(19) 0.0211(17) 0.0148(17)
C26 0.059(2) 0.064(2) 0.0418(18) 0.0179(17) 0.0164(16) 0.0126(16)
C27 0.0499(19) 0.074(2) 0.048(2) 0.0102(17) 0.0074(16) 0.0100(18)
C28 0.067(2) 0.074(3) 0.057(2) 0.015(2) 0.0162(19) 0.0036(19)
C29 0.071(3) 0.067(3) 0.065(2) 0.000(2) 0.013(2) 0.003(2)
C30 0.062(2) 0.085(3) 0.083(3) -0.011(2) 0.018(2) 0.006(2)
C31 0.059(2) 0.081(3) 0.074(3) 0.010(2) 0.029(2) 0.017(2)
C32 0.114(3) 0.0390(19) 0.067(2) -0.0136(19) 0.047(2) -0.0108(16)
O33 0.092(2) 0.093(2) 0.093(2) -0.0087(18) 0.0018(18) -0.0276(18)
O34 0.0721(17) 0.0713(17) 0.0801(18) 0.0110(14) 0.0440(14) -0.0008(14)
O35 0.0614(13) 0.0462(13) 0.0550(13) -0.0087(10) 0.0345(11) -0.0035(10)
O36 0.0766(19) 0.148(3) 0.085(2) 0.0525(19) 0.0152(16) -0.0241(19)
O37 0.168(6) 0.095(4) 0.197(6) 0.000 0.115(5) 0.000
C38 0.129(4) 0.119(4) 0.093(4) 0.031(3) 0.005(3) -0.039(3)

loop_
_atom_type_symbol
_atom_type_description
_atom_type_scat_dispersion_real
_atom_type_scat_dispersion_imag
_atom_type_scat_source
C C 0.0033 0.0016 'International Tables Vol C Tables 4.2.6.8 and 6.1.1.4'
H H 0.0000 0.0000 'International Tables Vol C Tables 4.2.6.8 and 6.1.1.4'
N N 0.0061 0.0033 'International Tables Vol C Tables 4.2.6.8 and 6.1.1.4'
O O 0.0106 0.0060 'International Tables Vol C Tables 4.2.6.8 and 6.1.1.4'

loop_
_geom_angle_atom_site_label_1
_geom_angle_atom_site_label_2
_geom_angle_atom_site_label_3
_geom_angle
_geom_angle_publ_flag
C5 N1 C2 105.9(2) y
C5 N1 C32 113.4(3) y
C2 N1 C32 113.8(2) y
N1 C2 C15 112.2(2) ?
N1 C2 C6 112.9(2) ?
C15 C2 C6 101.7(2) ?
N1 C2 C3 102.6(2) ?
C15 C2 C3 116.6(2) ?
C6 C2 C3 111.4(2) ?
C24 C3 C17 101.8(2) ?
C24 C3 C4 118.5(2) ?
C17 C3 C4 107.9(2) ?
C24 C3 C2 115.2(2) ?
C17 C3 C2 109.6(2) ?
C4 C3 C2 103.6(2) ?
C25 C4 C5 116.2(3) ?
C25 C4 C3 115.7(3) ?
C5 C4 C3 105.0(2) ?
C25 C4 H4 106.4 ?
C5 C4 H4 106.4 ?
C3 C4 H4 106.4 ?
N1 C5 C4 104.4(2) ?
N1 C5 H5A 110.9 ?
C4 C5 H5A 110.9 ?
N1 C5 H5B 110.9 ?
C4 C5 H5B 110.9 ?
H5A C5 H5B 108.9 ?
O34 C6 C7 127.8(3) ?
O34 C6 C2 124.1(3) ?
C7 C6 C2 107.9(3) ?
C8 C7 C16 119.6(3) ?
C8 C7 C6 132.3(3) ?
C16 C7 C6 108.0(3) ?
C7 C8 C9 117.7(4) ?
C7 C8 H8 121.2 ?
C9 C8 H8 121.2 ?
C10 C9 C8 122.4(4) ?
C10 C9 H9 118.8 ?
C8 C9 H9 118.8 ?
C9 C10 C11 121.6(4) ?
C9 C10 H10 119.2 ?
C11 C10 H10 119.2 ?
C12 C11 C16 117.0(3) ?
C12 C11 C10 127.5(4) ?
C16 C11 C10 115.5(4) ?
C13 C12 C11 120.1(3) ?
C13 C12 H12 119.9 ?
C11 C12 H12 119.9 ?
C12 C13 C14 122.4(4) ?
C12 C13 H13 118.8 ?
C14 C13 H13 118.8 ?
C15 C14 C13 119.2(3) ?
C15 C14 H14 120.4 ?
C13 C14 H14 120.4 ?
C14 C15 C16 117.9(3) ?
C14 C15 C2 133.3(3) ?
C16 C15 C2 108.7(3) ?
C7 C16 C11 123.2(3) ?
C7 C16 C15 113.4(3) ?
C11 C16 C15 123.3(3) ?
O35 C17 N18 126.5(3) ?
O35 C17 C3 124.9(3) ?
N18 C17 C3 108.6(2) ?
C17 N18 C19 111.6(2) ?
C17 N18 H18 124.2 ?
C19 N18 H18 124.2 ?
C20 C19 C24 122.3(3) ?
C20 C19 N18 128.2(3) ?
C24 C19 N18 109.4(2) ?
C19 C20 C21 117.7(3) ?
C19 C20 H20 121.1 ?
C21 C20 H20 121.1 ?
C22 C21 C20 120.9(3) ?
C22 C21 H21 119.6 ?
C20 C21 H21 119.6 ?
C21 C22 C23 120.6(3) ?
C21 C22 H22 119.7 ?
C23 C22 H22 119.7 ?
C24 C23 C22 119.5(3) ?
C24 C23 H23 120.2 ?
C22 C23 H23 120.2 ?
C23 C24 C19 118.9(3) ?
C23 C24 C3 132.7(3) ?
C19 C24 C3 108.5(2) ?
O36 C25 C26 120.1(3) ?
O36 C25 C4 119.2(3) ?
C26 C25 C4 120.8(3) ?
C27 C26 C31 117.6(3) ?
C27 C26 C25 124.0(3) ?
C31 C26 C25 118.3(3) ?
C26 C27 C28 122.1(3) ?
C26 C27 H27 118.9 ?
C28 C27 H27 118.9 ?
C29 C28 C27 119.3(4) ?
C29 C28 H28 120.4 ?
C27 C28 H28 120.4 ?
O33 C29 C30 115.6(4) ?
O33 C29 C28 125.4(4) ?
C30 C29 C28 119.1(4) ?
C31 C30 C29 121.2(4) ?
C31 C30 H30 119.4 ?
C29 C30 H30 119.4 ?
C30 C31 C26 120.6(4) ?
C30 C31 H31 119.7 ?
C26 C31 H31 119.7 ?
N1 C32 H32A 109.5 ?
N1 C32 H32B 109.5 ?
H32A C32 H32B 109.5 ?
N1 C32 H32C 109.5 ?
H32A C32 H32C 109.5 ?
H32B C32 H32C 109.5 ?
C29 O33 C38 118.4(4) ?
O33 C38 H38A 109.5 ?
O33 C38 H38B 109.5 ?
H38A C38 H38B 109.5 ?
O33 C38 H38C 109.5 ?
H38A C38 H38C 109.5 ?
H38B C38 H38C 109.5 ?

loop_
_geom_bond_atom_site_label_1
_geom_bond_atom_site_label_2
_geom_bond_distance
_geom_bond_publ_flag
N1 C5 1.467(4) y
N1 C2 1.468(4) y
N1 C32 1.470(4) y
C2 C15 1.529(4) ?
C2 C6 1.573(4) ?
C2 C3 1.578(4) y
C3 C24 1.516(4) ?
C3 C17 1.538(4) ?
C3 C4 1.578(4) y
C4 C25 1.500(5) ?
C4 C5 1.525(4) ?
C4 H4 0.9800 ?
C5 H5A 0.9700 ?
C5 H5B 0.9700 ?
C6 O34 1.213(4) ?
C6 C7 1.467(4) ?
C7 C8 1.384(4) ?
C7 C16 1.387(4) ?
C8 C9 1.405(6) ?
C8 H8 0.9300 ?
C9 C10 1.350(6) ?
C9 H9 0.9300 ?
C10 C11 1.410(6) ?
C10 H10 0.9300 ?
C11 C12 1.392(6) ?
C11 C16 1.402(4) ?
C12 C13 1.363(6) ?
C12 H12 0.9300 ?
C13 C14 1.413(5) ?
C13 H13 0.9300 ?
C14 C15 1.362(4) ?
C14 H14 0.9300 ?
C15 C16 1.411(4) ?
C17 O35 1.221(3) ?
C17 N18 1.350(3) ?
N18 C19 1.407(4) ?
N18 H18 0.8600 ?
C19 C20 1.369(4) ?
C19 C24 1.397(4) ?
C20 C21 1.386(5) ?
C20 H20 0.9300 ?
C21 C22 1.381(5) ?
C21 H21 0.9300 ?
C22 C23 1.381(5) ?
C22 H22 0.9300 ?
C23 C24 1.377(4) ?
C23 H23 0.9300 ?
C25 O36 1.211(4) ?
C25 C26 1.479(5) ?
C26 C27 1.365(5) ?
C26 C31 1.397(5) ?
C27 C28 1.392(5) ?
C27 H27 0.9300 ?
C28 C29 1.379(5) ?
C28 H28 0.9300 ?
C29 O33 1.355(4) ?
C29 C30 1.375(6) ?
C30 C31 1.369(6) ?
C30 H30 0.9300 ?
C31 H31 0.9300 ?
C32 H32A 0.9600 ?
C32 H32B 0.9600 ?
C32 H32C 0.9600 ?
O33 C38 1.418(6) ?
C38 H38A 0.9600 ?
C38 H38B 0.9600 ?
C38 H38C 0.9600 ?

loop_
_geom_hbond_atom_site_label_D
_geom_hbond_atom_site_label_H
_geom_hbond_atom_site_label_A
_geom_hbond_site_symmetry_A
_geom_hbond_distance_DH
_geom_hbond_distance_HA
_geom_hbond_distance_DA
_geom_hbond_angle_DHA
C4 H4 O35 . 0.98 2.48 2.947(4) 109
C5 H5B O34 . 0.97 2.45 3.017(4) 116
C5 H5B O36 . 0.97 2.46 2.804(5) 100
C14 H14 O35 . 0.93 2.40 3.038(4) 125
C23 H23 O34 . 0.93 2.43 3.079(4) 126
O37 H37 O36 . 0.87(5) 2.02(4) 2.848(5) 159(4)
N18 H18 N1 4_545 0.86 2.38 3.146(3) 148
C20 H20 O35 4_545 0.93 2.41 3.143(4) 135
C21 H21 O37 1_545 0.93 2.58 3.445(5) 154
C32 H32B O35 4 0.96 2.37 3.222(4) 147
N18 H18 O35 4_545 0.86 2.59 3.225(3) 131

loop_
_geom_torsion_atom_site_label_1
_geom_torsion_atom_site_label_2
_geom_torsion_atom_site_label_3
_geom_torsion_atom_site_label_4
_geom_torsion
_geom_torsion_publ_flag
C5 N1 C2 C15 168.3(2) ?
C32 N1 C2 C15 -66.4(3) ?
C5 N1 C2 C6 -77.5(3) ?
C32 N1 C2 C6 47.7(4) ?
C5 N1 C2 C3 42.5(3) ?
C32 N1 C2 C3 167.7(3) ?
N1 C2 C3 C24 -156.9(2) ?
C15 C2 C3 C24 80.1(3) ?
C6 C2 C3 C24 -35.9(3) ?
N1 C2 C3 C17 89.1(2) ?
C15 C2 C3 C17 -33.9(3) ?
C6 C2 C3 C17 -149.9(2) ?
N1 C2 C3 C4 -25.8(3) ?
C15 C2 C3 C4 -148.8(2) ?
C6 C2 C3 C4 95.2(3) ?
C24 C3 C4 C25 1.1(4) ?
C17 C3 C4 C25 115.9(3) ?
C2 C3 C4 C25 -128.0(3) ?
C24 C3 C4 C5 130.5(3) ?
C17 C3 C4 C5 -114.7(3) ?
C2 C3 C4 C5 1.4(3) ?
C2 N1 C5 C4 -42.3(3) ?
C32 N1 C5 C4 -167.7(3) ?
C25 C4 C5 N1 152.8(3) ?
C3 C4 C5 N1 23.7(3) ?
N1 C2 C6 O34 50.7(4) ?
C15 C2 C6 O34 171.1(3) ?
C3 C2 C6 O34 -64.0(4) ?
N1 C2 C6 C7 -125.4(3) ?
C15 C2 C6 C7 -5.0(3) ?
C3 C2 C6 C7 119.9(2) ?
O34 C6 C7 C8 5.6(6) ?
C2 C6 C7 C8 -178.4(3) ?
O34 C6 C7 C16 -171.7(3) ?
C2 C6 C7 C16 4.2(3) ?
C16 C7 C8 C9 -0.1(5) ?
C6 C7 C8 C9 -177.2(3) ?
C7 C8 C9 C10 1.8(5) ?
C8 C9 C10 C11 -1.0(6) ?
C9 C10 C11 C12 177.6(4) ?
C9 C10 C11 C16 -1.6(5) ?
C16 C11 C12 C13 0.2(5) ?
C10 C11 C12 C13 -178.9(3) ?
C11 C12 C13 C14 0.0(6) ?
C12 C13 C14 C15 -1.0(6) ?
C13 C14 C15 C16 1.7(5) ?
C13 C14 C15 C2 177.8(3) ?
N1 C2 C15 C14 -51.4(4) ?
C6 C2 C15 C14 -172.3(3) ?
C3 C2 C15 C14 66.4(4) ?
N1 C2 C15 C16 125.0(2) ?
C6 C2 C15 C16 4.1(3) ?
C3 C2 C15 C16 -117.2(3) ?
C8 C7 C16 C11 -2.6(5) ?
C6 C7 C16 C11 175.2(3) ?
C8 C7 C16 C15 -179.3(3) ?
C6 C7 C16 C15 -1.6(3) ?
C12 C11 C16 C7 -175.9(3) ?
C10 C11 C16 C7 3.4(4) ?
C12 C11 C16 C15 0.5(5) ?
C10 C11 C16 C15 179.8(3) ?
C14 C15 C16 C7 175.2(3) ?
C2 C15 C16 C7 -1.8(3) ?
C14 C15 C16 C11 -1.5(4) ?
C2 C15 C16 C11 -178.6(3) ?
C24 C3 C17 O35 174.3(3) ?
C4 C3 C17 O35 48.9(4) ?
C2 C3 C17 O35 -63.3(3) ?
C24 C3 C17 N18 -3.8(3) ?
C4 C3 C17 N18 -129.3(2) ?
C2 C3 C17 N18 118.6(2) ?
O35 C17 N18 C19 -174.1(3) ?
C3 C17 N18 C19 4.0(3) ?
C17 N18 C19 C20 176.4(3) ?
C17 N18 C19 C24 -2.5(3) ?
C24 C19 C20 C21 -1.3(4) ?
N18 C19 C20 C21 179.9(3) ?
C19 C20 C21 C22 0.1(5) ?
C20 C21 C22 C23 2.1(5) ?
C21 C22 C23 C24 -3.1(5) ?
C22 C23 C24 C19 1.9(4) ?
C22 C23 C24 C3 -178.9(3) ?
C20 C19 C24 C23 0.3(4) ?
N18 C19 C24 C23 179.3(2) ?
C20 C19 C24 C3 -179.1(3) ?
N18 C19 C24 C3 -0.1(3) ?
C17 C3 C24 C23 -177.0(3) ?
C4 C3 C24 C23 -58.9(4) ?
C2 C3 C24 C23 64.6(4) ?
C17 C3 C24 C19 2.3(3) ?
C4 C3 C24 C19 120.4(3) ?
C2 C3 C24 C19 -116.1(3) ?
C5 C4 C25 O36 -17.5(5) ?
C3 C4 C25 O36 106.3(4) ?
C5 C4 C25 C26 163.2(3) ?
C3 C4 C25 C26 -73.0(4) ?
O36 C25 C26 C27 173.3(4) y
C4 C25 C26 C27 -7.4(5) ?
O36 C25 C26 C31 -4.0(5) y
C4 C25 C26 C31 175.3(3) ?
C31 C26 C27 C28 -0.7(5) ?
C25 C26 C27 C28 -178.0(3) ?
C26 C27 C28 C29 0.6(5) ?
C27 C28 C29 O33 178.1(4) ?
C27 C28 C29 C30 -0.2(6) ?
O33 C29 C30 C31 -178.4(4) ?
C28 C29 C30 C31 0.1(6) ?
C29 C30 C31 C26 -0.2(6) ?
C27 C26 C31 C30 0.6(5) ?
C25 C26 C31 C30 178.0(3) ?
C30 C29 O33 C38 172.0(4) ?
C28 C29 O33 C38 -6.4(6) ?
